data_7203450
loop_
_publ_author_name
'Du, Miao'
'Li, Cheng-Peng'
'Zhao, Xiao-Jun'

_publ_section_title
;
 Hierarchical regulated assembly of new metallosupramolecular networks
 based on metal thiocyanate and
 trans-1-(2-pyridyl)-2-(4-pyridyl)ethylene (bpe)via multiple
 interactions
;
_journal_issue 7
_journal_name_full CrystEngComm
_journal_page_first 552
_journal_paper_doi 10.1039/b606400k
_journal_volume 8
_journal_year 2006
_chemical_formula_sum 'C27 H26 N6 Ni O2 S2'
_chemical_formula_weight 589.37
_chemical_name_systematic
;
?
;
_space_group_IT_number 2
_symmetry_cell_setting triclinic
_symmetry_space_group_name_Hall '-P 1'
_symmetry_space_group_name_H-M 'P -1'
_atom_sites_solution_hydrogens geom
_atom_sites_solution_primary direct
_atom_sites_solution_secondary difmap
_audit_creation_method SHELXL-97
_cell_angle_alpha 103.457(2)
_cell_angle_beta 96.601(2)
_cell_angle_gamma 97.377(2)
_cell_formula_units_Z 2
_cell_length_a 9.0804(12)
_cell_length_b 10.6630(13)
_cell_length_c 14.8873(19)
_cell_measurement_reflns_used 1561
_cell_measurement_temperature 294(2)
_cell_measurement_theta_max 21.92
_cell_measurement_theta_min 2.51
_cell_volume 1374.5(3)
_computing_cell_refinement 'Bruker APEX II'
_computing_data_collection 'Bruker APEX II'
_computing_data_reduction 'Bruker SAINT'
_computing_molecular_graphics 'Bruker SHELXTL'
_computing_publication_material 'Bruker SHELXTL'
_computing_structure_refinement 'SHELXL-97 (Sheldrick, 1997)'
_computing_structure_solution 'SHELXS-97 (Sheldrick, 1990)'
_diffrn_ambient_temperature 294(2)
_diffrn_measured_fraction_theta_full 0.988
_diffrn_measured_fraction_theta_max 0.988
_diffrn_measurement_device_type 'APEX II CCD area detector'
_diffrn_measurement_method 'phi and omega scans'
_diffrn_radiation_monochromator graphite
_diffrn_radiation_source 'fine-focus sealed tube'
_diffrn_radiation_type MoK\a
_diffrn_radiation_wavelength 0.71073
_diffrn_reflns_av_R_equivalents 0.0223
_diffrn_reflns_av_sigmaI/netI 0.0466
_diffrn_reflns_limit_h_max 10
_diffrn_reflns_limit_h_min -8
_diffrn_reflns_limit_k_max 12
_diffrn_reflns_limit_k_min -12
_diffrn_reflns_limit_l_max 17
_diffrn_reflns_limit_l_min -17
_diffrn_reflns_number 8020
_diffrn_reflns_theta_full 25.03
_diffrn_reflns_theta_max 25.03
_diffrn_reflns_theta_min 1.99
_exptl_absorpt_coefficient_mu 0.894
_exptl_absorpt_correction_T_max 1.000000
_exptl_absorpt_correction_T_min 0.777317
_exptl_absorpt_correction_type multi-scan
_exptl_absorpt_process_details SADABS
_exptl_crystal_colour Pale-Green
_exptl_crystal_density_diffrn 1.424
_exptl_crystal_density_meas ?
_exptl_crystal_density_method 'not measured'
_exptl_crystal_description Block
_exptl_crystal_F_000 612
_exptl_crystal_size_max 0.29
_exptl_crystal_size_mid 0.13
_exptl_crystal_size_min 0.11
_refine_diff_density_max 0.336
_refine_diff_density_min -0.269
_refine_diff_density_rms 0.055
_refine_ls_extinction_method none
_refine_ls_goodness_of_fit_ref 1.038
_refine_ls_hydrogen_treatment constr
_refine_ls_matrix_type full
_refine_ls_number_parameters 423
_refine_ls_number_reflns 4805
_refine_ls_number_restraints 68
_refine_ls_restrained_S_all 1.073
_refine_ls_R_factor_all 0.0678
_refine_ls_R_factor_gt 0.0421
_refine_ls_shift/su_max 0.001
_refine_ls_shift/su_mean 0.000
_refine_ls_structure_factor_coef Fsqd
_refine_ls_weighting_details 'calc w=1/[\s^2^(Fo^2^)+(0.0606P)^2^+0.0000P] where P=(Fo^2^+2Fc^2^)/3'
_refine_ls_weighting_scheme calc
_refine_ls_wR_factor_gt 0.1028
_refine_ls_wR_factor_ref 0.1123
_reflns_number_gt 3376
_reflns_number_total 4805
_reflns_threshold_expression >2sigma(I)
_cod_data_source_file b606400k.txt
_cod_data_source_block 2
_cod_depositor_comments
;
The following automatic conversions were performed:
'_symmetry_cell_setting' value 'Triclinic' changed to 'triclinic'
according to '/home/saulius/struct/CIF-dictionaries/cif_core.dic'
dictionary named 'cif_core.dic' version 2.4.1 from
2010-06-29.

'_exptl_absorpt_correction_type' value 'MULTI-SCAN' changed
to 'multi-scan' according to
'/home/saulius/struct/CIF-dictionaries/cif_core.dic' dictionary named
'cif_core.dic' version 2.4.1 from 2010-06-29.

Automatic conversion script
Id: cif_fix_enum 1527 2010-12-29 10:47:43Z saulius 

The following automatic conversions were performed:

'_exptl_crystal_density_meas' value 'None' was changed to '?' - the
value is perceived as not measured.

Automatic conversion script
Id: cif_fix_values 3008 2015-01-20 13:52:24Z robertas 
;
_cod_original_sg_symbol_H-M P-1
_cod_database_code 7203450

loop_
_symmetry_equiv_pos_as_xyz
'x, y, z'
'-x, -y, -z'

loop_
_atom_site_label
_atom_site_type_symbol
_atom_site_fract_x
_atom_site_fract_y
_atom_site_fract_z
_atom_site_U_iso_or_equiv
_atom_site_adp_type
_atom_site_occupancy
_atom_site_symmetry_multiplicity
_atom_site_calc_flag
_atom_site_refinement_flags
_atom_site_disorder_assembly
_atom_site_disorder_group
Ni1 Ni 0.70848(4) 0.79890(4) 0.74143(3) 0.03798(15) Uani 1 1 d . . .
S1 S 1.06945(12) 1.17646(10) 0.88706(8) 0.0726(3) Uani 1 1 d . A .
S2 S 0.36867(13) 0.40157(11) 0.60092(7) 0.0743(3) Uani 1 1 d . A .
O1 O 0.6468(2) 0.7989(2) 0.87301(15) 0.0503(6) Uani 1 1 d . A .
H1 H 0.6236 0.7165 0.8836 0.060 Uiso 1 1 calc R . .
N1 N 0.8372(3) 0.9789(3) 0.7907(2) 0.0496(7) Uani 1 1 d . A .
N2 N 0.5790(3) 0.6208(3) 0.6890(2) 0.0519(7) Uani 1 1 d . A .
N3 N 0.5209(3) 0.8855(3) 0.70527(18) 0.0436(6) Uani 1 1 d . A .
N4 N -0.0114(3) 1.2485(3) 0.48980(19) 0.0481(7) Uani 1 1 d . . .
C1 C 0.9316(4) 1.0614(3) 0.8321(2) 0.0441(8) Uani 1 1 d . . .
C2 C 0.4914(4) 0.5294(3) 0.6513(2) 0.0438(8) Uani 1 1 d . . .
C3 C 0.5247(4) 0.9689(3) 0.6514(2) 0.0516(9) Uani 1 1 d . . .
H3 H 0.6130 0.9882 0.6278 0.062 Uiso 1 1 calc R A .
C4 C 0.4046(4) 1.0282(3) 0.6285(3) 0.0559(9) Uani 1 1 d . A .
H4 H 0.4129 1.0845 0.5895 0.067 Uiso 1 1 calc R . .
C5 C 0.2718(4) 1.0048(3) 0.6633(2) 0.0466(8) Uani 1 1 d . . .
C6 C 0.2692(4) 0.9191(4) 0.7201(2) 0.0560(9) Uani 1 1 d . A .
H6 H 0.1834 0.9004 0.7462 0.067 Uiso 1 1 calc R . .
C7 C 0.3912(4) 0.8619(3) 0.7383(2) 0.0535(9) Uani 1 1 d . . .
H7 H 0.3844 0.8033 0.7757 0.064 Uiso 1 1 calc R A .
C8 C 0.1392(4) 1.0646(3) 0.6444(2) 0.0538(9) Uani 1 1 d . A .
H8 H 0.0645 1.0573 0.6816 0.065 Uiso 1 1 calc R . .
C9 C 0.1169(4) 1.1273(3) 0.5798(2) 0.0494(8) Uani 1 1 d . . .
H9 H 0.1903 1.1312 0.5414 0.059 Uiso 1 1 calc R A .
C10 C -0.0127(4) 1.1926(3) 0.5616(2) 0.0450(8) Uani 1 1 d . A .
C11 C -0.1273(4) 1.2005(4) 0.6156(3) 0.0611(10) Uani 1 1 d . . .
H11 H -0.1267 1.1620 0.6656 0.073 Uiso 1 1 calc R A .
C12 C -0.2426(4) 1.2664(4) 0.5941(3) 0.0669(11) Uani 1 1 d . A .
H12 H -0.3215 1.2711 0.6287 0.080 Uiso 1 1 calc R . .
C13 C -0.2396(4) 1.3245(4) 0.5219(3) 0.0602(10) Uani 1 1 d . . .
H13 H -0.3151 1.3706 0.5068 0.072 Uiso 1 1 calc R A .
C14 C -0.1218(4) 1.3130(3) 0.4721(3) 0.0574(9) Uani 1 1 d . A .
H14 H -0.1195 1.3529 0.4229 0.069 Uiso 1 1 calc R . .
N5 N 0.9010(9) 0.7246(10) 0.7858(7) 0.038(3) Uani 0.508(9) 1 d PG A 1
C15 C 0.9936(11) 0.7907(8) 0.8687(7) 0.058(3) Uani 0.508(9) 1 d PG A 1
H15A H 0.9702 0.8670 0.9048 0.070 Uiso 0.508(9) 1 calc PR A 1
C16 C 1.1213(9) 0.7426(7) 0.8975(5) 0.040(2) Uani 0.508(9) 1 d PG A 1
H16A H 1.1833 0.7868 0.9530 0.048 Uiso 0.508(9) 1 calc PR A 1
C17 C 1.1563(7) 0.6284(7) 0.8435(5) 0.037(2) Uani 0.508(9) 1 d PGD A 1
C18 C 1.0636(8) 0.5623(7) 0.7606(5) 0.047(3) Uani 0.508(9) 1 d PGD A 1
H18A H 1.0871 0.4859 0.7245 0.056 Uiso 0.508(9) 1 calc PR A 1
C19 C 0.9360(8) 0.6104(9) 0.7318(6) 0.036(2) Uani 0.508(9) 1 d PG A 1
H19A H 0.8739 0.5662 0.6763 0.044 Uiso 0.508(9) 1 calc PR A 1
C20 C 1.2961(7) 0.5846(8) 0.8665(5) 0.049(2) Uani 0.508(9) 1 d PD A 1
H20A H 1.3642 0.6467 0.9117 0.059 Uiso 0.508(9) 1 calc PR A 1
C21 C 1.3457(8) 0.4774(8) 0.8374(5) 0.046(2) Uani 0.508(9) 1 d PD A 1
H21A H 1.2765 0.4135 0.7943 0.056 Uiso 0.508(9) 1 calc PR A 1
C22 C 1.4881(7) 0.4371(9) 0.8588(6) 0.041(2) Uani 0.508(9) 1 d PGDU A 1
C23 C 1.5198(8) 0.3104(8) 0.8403(9) 0.067(4) Uani 0.508(9) 1 d PGD A 1
H23A H 1.4437 0.2403 0.8126 0.081 Uiso 0.508(9) 1 calc PR A 1
C24 C 1.6654(10) 0.2883(7) 0.8631(12) 0.075(4) Uani 0.508(9) 1 d PG A 1
H24A H 1.6867 0.2035 0.8507 0.091 Uiso 0.508(9) 1 calc PR A 1
C25 C 1.7792(7) 0.3931(10) 0.9045(11) 0.060(4) Uani 0.508(9) 1 d PG A 1
H25A H 1.8766 0.3783 0.9198 0.072 Uiso 0.508(9) 1 calc PR A 1
C26 C 1.7475(9) 0.5199(8) 0.9231(7) 0.029(2) Uani 0.508(9) 1 d PGU A 1
H26A H 1.8236 0.5900 0.9508 0.035 Uiso 0.508(9) 1 calc PR A 1
N6 N 1.6019(11) 0.5419(6) 0.9002(7) 0.036(2) Uani 0.508(9) 1 d PGU A 1
N5' N 0.8880(10) 0.7022(10) 0.7735(8) 0.044(4) Uani 0.492(9) 1 d PG A 2
C15' C 0.9917(10) 0.7539(8) 0.8542(7) 0.028(2) Uani 0.492(9) 1 d PG A 2
H15B H 0.9802 0.8305 0.8959 0.033 Uiso 0.492(9) 1 calc PR A 2
C16' C 1.1126(8) 0.6912(8) 0.8725(5) 0.036(2) Uani 0.492(9) 1 d PGU A 2
H16B H 1.1820 0.7258 0.9265 0.043 Uiso 0.492(9) 1 calc PR A 2
C17' C 1.1298(6) 0.5766(8) 0.8102(6) 0.040(2) Uani 0.492(9) 1 d PGDU A 2
C18' C 1.0261(9) 0.5249(9) 0.7295(6) 0.061(3) Uani 0.492(9) 1 d PGD A 2
H18B H 1.0376 0.4482 0.6878 0.073 Uiso 0.492(9) 1 calc PR A 2
C19' C 0.9052(10) 0.5876(11) 0.7112(6) 0.072(4) Uani 0.492(9) 1 d PGU A 2
H19B H 0.8358 0.5530 0.6572 0.087 Uiso 0.492(9) 1 calc PR A 2
C20' C 1.2512(7) 0.5008(8) 0.8243(6) 0.055(2) Uani 0.492(9) 1 d PDU A 2
H20B H 1.2374 0.4125 0.7939 0.065 Uiso 0.492(9) 1 calc PR A 2
C21' C 1.3803(7) 0.5556(8) 0.8794(6) 0.052(3) Uani 0.492(9) 1 d PD A 2
H21B H 1.3887 0.6402 0.9164 0.062 Uiso 0.492(9) 1 calc PR A 2
C22' C 1.5113(7) 0.4860(9) 0.8838(6) 0.035(2) Uani 0.492(9) 1 d PGDU A 2
C23' C 1.4993(9) 0.3508(9) 0.8563(8) 0.052(3) Uani 0.492(9) 1 d PGD A 2
H23B H 1.4053 0.2992 0.8368 0.062 Uiso 0.492(9) 1 calc PR A 2
C24' C 1.6279(14) 0.2929(7) 0.8580(11) 0.068(4) Uani 0.492(9) 1 d PG A 2
H24B H 1.6199 0.2024 0.8396 0.082 Uiso 0.492(9) 1 calc PR A 2
C25' C 1.7685(10) 0.3701(12) 0.8872(12) 0.072(5) Uani 0.492(9) 1 d PG A 2
H25B H 1.8545 0.3313 0.8883 0.087 Uiso 0.492(9) 1 calc PR A 2
C26' C 1.7805(6) 0.5052(11) 0.9147(10) 0.085(5) Uani 0.492(9) 1 d PG A 2
H26B H 1.8745 0.5569 0.9342 0.102 Uiso 0.492(9) 1 calc PR A 2
N6' N 1.6519(10) 0.5632(7) 0.9130(7) 0.043(3) Uani 0.492(9) 1 d PGU A 2
O2 O 0.7606(2) 0.7833(2) 0.60551(14) 0.0532(6) Uani 1 1 d . A .
H2A H 0.7006 0.7203 0.5688 0.064 Uiso 1 1 d R . .
H2B H 0.8516 0.7899 0.5971 0.064 Uiso 1 1 d R . .
C27 C 0.6351(5) 0.9034(4) 0.9477(3) 0.0777(13) Uani 1 1 d . . .
H27A H 0.7337 0.9465 0.9778 0.116 Uiso 1 1 calc R A .
H27B H 0.5816 0.8709 0.9917 0.116 Uiso 1 1 calc R . .
H27C H 0.5817 0.9643 0.9245 0.116 Uiso 1 1 calc R . .

loop_
_atom_site_aniso_label
_atom_site_aniso_U_11
_atom_site_aniso_U_22
_atom_site_aniso_U_33
_atom_site_aniso_U_23
_atom_site_aniso_U_13
_atom_site_aniso_U_12
Ni1 0.0347(2) 0.0423(3) 0.0394(2) 0.01295(17) 0.00592(17) 0.00975(18)
S1 0.0576(7) 0.0681(7) 0.0744(7) -0.0069(5) -0.0043(5) 0.0042(5)
S2 0.0782(8) 0.0702(7) 0.0577(6) -0.0003(5) 0.0123(5) -0.0218(6)
O1 0.0624(16) 0.0506(14) 0.0477(13) 0.0196(11) 0.0178(11) 0.0230(12)
N1 0.0419(17) 0.0495(18) 0.0557(18) 0.0126(14) 0.0027(14) 0.0067(14)
N2 0.0498(19) 0.0496(18) 0.0555(18) 0.0138(15) 0.0097(15) 0.0025(15)
N3 0.0373(16) 0.0527(17) 0.0453(15) 0.0210(13) 0.0045(12) 0.0096(13)
N4 0.0438(17) 0.0514(17) 0.0524(17) 0.0171(14) 0.0080(13) 0.0112(14)
C1 0.044(2) 0.051(2) 0.0426(19) 0.0141(16) 0.0087(16) 0.0206(17)
C2 0.049(2) 0.048(2) 0.0413(19) 0.0179(16) 0.0144(16) 0.0126(18)
C3 0.042(2) 0.062(2) 0.061(2) 0.0318(19) 0.0146(17) 0.0110(17)
C4 0.058(2) 0.055(2) 0.065(2) 0.0354(19) 0.0051(19) 0.0143(18)
C5 0.039(2) 0.056(2) 0.0474(19) 0.0137(17) 0.0060(15) 0.0144(16)
C6 0.042(2) 0.077(3) 0.060(2) 0.032(2) 0.0121(17) 0.0202(19)
C7 0.040(2) 0.075(3) 0.059(2) 0.0369(19) 0.0121(17) 0.0175(18)
C8 0.047(2) 0.067(2) 0.055(2) 0.0242(19) 0.0139(17) 0.0168(18)
C9 0.043(2) 0.050(2) 0.055(2) 0.0139(17) 0.0066(16) 0.0067(17)
C10 0.0409(19) 0.0390(18) 0.054(2) 0.0094(16) 0.0022(16) 0.0101(15)
C11 0.061(3) 0.072(3) 0.066(2) 0.035(2) 0.020(2) 0.023(2)
C12 0.054(3) 0.084(3) 0.077(3) 0.030(2) 0.027(2) 0.032(2)
C13 0.055(2) 0.064(2) 0.070(3) 0.023(2) 0.009(2) 0.031(2)
C14 0.059(2) 0.062(2) 0.056(2) 0.0231(18) 0.0053(19) 0.018(2)
N5 0.021(5) 0.033(4) 0.060(7) 0.006(4) 0.017(5) 0.009(4)
C15 0.072(8) 0.048(6) 0.062(7) 0.021(5) 0.007(5) 0.025(5)
C16 0.048(5) 0.034(6) 0.037(5) 0.001(4) 0.008(4) 0.019(4)
C17 0.059(5) 0.030(5) 0.022(5) -0.003(4) 0.014(3) 0.019(4)
C18 0.084(7) 0.033(5) 0.021(6) -0.008(4) 0.011(5) 0.023(5)
C19 0.040(5) 0.030(4) 0.033(4) -0.006(3) 0.005(3) 0.006(4)
C20 0.044(6) 0.063(6) 0.050(5) 0.027(4) 0.008(4) 0.019(5)
C21 0.039(5) 0.063(6) 0.046(5) 0.023(4) 0.003(4) 0.023(4)
C22 0.057(5) 0.035(6) 0.031(4) 0.005(4) 0.013(3) 0.010(4)
C23 0.102(9) 0.042(6) 0.069(7) 0.010(5) 0.026(6) 0.047(6)
C24 0.049(7) 0.106(12) 0.084(9) 0.032(8) 0.005(6) 0.050(7)
C25 0.076(10) 0.055(7) 0.058(7) 0.018(5) 0.025(6) 0.027(6)
C26 0.010(3) 0.045(4) 0.040(3) 0.018(3) 0.006(3) 0.014(3)
N6 0.021(5) 0.046(4) 0.051(4) 0.025(3) 0.009(4) 0.014(3)
N5' 0.055(7) 0.045(6) 0.030(4) 0.014(4) -0.002(4) 0.003(5)
C15' 0.023(5) 0.025(4) 0.032(4) 0.000(3) 0.004(4) 0.004(3)
C16' 0.046(4) 0.029(6) 0.026(4) -0.006(4) -0.001(3) 0.010(4)
C17' 0.059(6) 0.036(5) 0.028(6) -0.001(5) 0.025(4) 0.019(4)
C18' 0.068(6) 0.068(7) 0.039(6) -0.011(5) 0.005(4) 0.032(6)
C19' 0.061(6) 0.067(7) 0.085(7) 0.007(5) 0.006(5) 0.024(5)
C20' 0.058(5) 0.045(5) 0.063(5) 0.011(4) 0.018(4) 0.016(4)
C21' 0.056(6) 0.056(7) 0.038(5) 0.010(4) 0.003(4) -0.005(5)
C22' 0.035(5) 0.031(5) 0.039(5) 0.012(4) -0.001(4) 0.005(4)
C23' 0.057(6) 0.038(7) 0.059(7) 0.011(6) -0.006(5) 0.016(5)
C24' 0.093(9) 0.053(7) 0.072(8) 0.019(6) 0.010(8) 0.056(7)
C25' 0.049(10) 0.131(14) 0.060(8) 0.042(9) 0.010(6) 0.064(9)
C26' 0.072(8) 0.112(11) 0.100(9) 0.043(7) 0.041(7) 0.068(7)
N6' 0.017(5) 0.062(5) 0.053(4) 0.023(3) 0.004(4) 0.005(3)
O2 0.0446(14) 0.0731(16) 0.0407(13) 0.0134(11) 0.0078(10) 0.0056(12)
C27 0.099(3) 0.088(3) 0.052(2) 0.011(2) 0.021(2) 0.039(3)

loop_
_atom_type_symbol
_atom_type_description
_atom_type_scat_dispersion_real
_atom_type_scat_dispersion_imag
_atom_type_scat_source
C C 0.0033 0.0016 'International Tables Vol C Tables 4.2.6.8 and 6.1.1.4'
H H 0.0000 0.0000 'International Tables Vol C Tables 4.2.6.8 and 6.1.1.4'
N N 0.0061 0.0033 'International Tables Vol C Tables 4.2.6.8 and 6.1.1.4'
O O 0.0106 0.0060 'International Tables Vol C Tables 4.2.6.8 and 6.1.1.4'
S S 0.1246 0.1234 'International Tables Vol C Tables 4.2.6.8 and 6.1.1.4'
Ni Ni 0.3393 1.1124 'International Tables Vol C Tables 4.2.6.8 and 6.1.1.4'

loop_
_geom_angle_atom_site_label_1
_geom_angle_atom_site_label_2
_geom_angle_atom_site_label_3
_geom_angle
_geom_angle_site_symmetry_1
_geom_angle_site_symmetry_3
_geom_angle_publ_flag
N2 Ni1 N1 178.46(11) . . ?
N2 Ni1 O1 89.01(10) . . ?
N1 Ni1 O1 92.29(10) . . ?
N2 Ni1 N5' 88.0(3) . . ?
N1 Ni1 N5' 92.8(3) . . ?
O1 Ni1 N5' 88.9(3) . . ?
N2 Ni1 O2 86.35(10) . . ?
N1 Ni1 O2 92.35(10) . . ?
O1 Ni1 O2 175.35(9) . . ?
N5' Ni1 O2 90.5(3) . . ?
N2 Ni1 N3 88.70(11) . . ?
N1 Ni1 N3 90.45(11) . . ?
O1 Ni1 N3 91.38(9) . . ?
N5' Ni1 N3 176.7(3) . . ?
O2 Ni1 N3 88.92(9) . . ?
N2 Ni1 N5 94.9(3) . . ?
N1 Ni1 N5 86.0(3) . . ?
O1 Ni1 N5 86.5(3) . . ?
N5' Ni1 N5 7.3(5) . . ?
O2 Ni1 N5 93.5(3) . . ?
N3 Ni1 N5 175.8(3) . . ?
C27 O1 Ni1 130.3(2) . . ?
C27 O1 H1 114.9 . . ?
Ni1 O1 H1 114.9 . . ?
C1 N1 Ni1 161.2(3) . . ?
C2 N2 Ni1 169.3(3) . . ?
C3 N3 C7 116.0(3) . . ?
C3 N3 Ni1 122.6(2) . . ?
C7 N3 Ni1 121.4(2) . . ?
C14 N4 C10 118.3(3) . . ?
N1 C1 S1 177.5(3) . . ?
N2 C2 S2 178.7(3) . . ?
N3 C3 C4 123.4(3) . . ?
N3 C3 H3 118.3 . . ?
C4 C3 H3 118.3 . . ?
C3 C4 C5 120.5(3) . . ?
C3 C4 H4 119.8 . . ?
C5 C4 H4 119.8 . . ?
C6 C5 C4 115.8(3) . . ?
C6 C5 C8 119.7(3) . . ?
C4 C5 C8 124.5(3) . . ?
C7 C6 C5 120.7(3) . . ?
C7 C6 H6 119.7 . . ?
C5 C6 H6 119.7 . . ?
N3 C7 C6 123.7(3) . . ?
N3 C7 H7 118.2 . . ?
C6 C7 H7 118.2 . . ?
C9 C8 C5 125.5(3) . . ?
C9 C8 H8 117.2 . . ?
C5 C8 H8 117.2 . . ?
C8 C9 C10 126.7(3) . . ?
C8 C9 H9 116.7 . . ?
C10 C9 H9 116.7 . . ?
N4 C10 C11 121.2(3) . . ?
N4 C10 C9 115.4(3) . . ?
C11 C10 C9 123.3(3) . . ?
C12 C11 C10 119.0(3) . . ?
C12 C11 H11 120.5 . . ?
C10 C11 H11 120.5 . . ?
C13 C12 C11 119.5(3) . . ?
C13 C12 H12 120.3 . . ?
C11 C12 H12 120.3 . . ?
C12 C13 C14 118.0(3) . . ?
C12 C13 H13 121.0 . . ?
C14 C13 H13 121.0 . . ?
N4 C14 C13 124.0(3) . . ?
N4 C14 H14 118.0 . . ?
C13 C14 H14 118.0 . . ?
C15 N5 C19 120.0 . . ?
C15 N5 Ni1 119.9(5) . . ?
C19 N5 Ni1 120.1(5) . . ?
C16 C15 N5 120.0 . . ?
C16 C15 H15A 120.0 . . ?
N5 C15 H15A 120.0 . . ?
C15 C16 C17 120.0 . . ?
C15 C16 H16A 120.0 . . ?
C17 C16 H16A 120.0 . . ?
C18 C17 C16 120.0 . . ?
C18 C17 C20 118.7(5) . . ?
C16 C17 C20 120.9(5) . . ?
C19 C18 C17 120.0 . . ?
C19 C18 H18A 120.0 . . ?
C17 C18 H18A 120.0 . . ?
C18 C19 N5 120.0 . . ?
C18 C19 H19A 120.0 . . ?
N5 C19 H19A 120.0 . . ?
C21 C20 C17 133.1(7) . . ?
C21 C20 H20A 113.5 . . ?
C17 C20 H20A 113.5 . . ?
C20 C21 C22 132.2(8) . . ?
C20 C21 H21A 113.9 . . ?
C22 C21 H21A 113.9 . . ?
C23 C22 N6 120.0 . . ?
C23 C22 C21 127.2(7) . . ?
N6 C22 C21 112.8(7) . . ?
C22 C23 C24 120.0 . . ?
C22 C23 H23A 120.0 . . ?
C24 C23 H23A 120.0 . . ?
C25 C24 C23 120.0 . . ?
C25 C24 H24A 120.0 . . ?
C23 C24 H24A 120.0 . . ?
C24 C25 C26 120.0 . . ?
C24 C25 H25A 120.0 . . ?
C26 C25 H25A 120.0 . . ?
C25 C26 N6 120.0 . . ?
C25 C26 H26A 120.0 . . ?
N6 C26 H26A 120.0 . . ?
C26 N6 C22 120.0 . . ?
C15' N5' C19' 120.0 . . ?
C15' N5' Ni1 120.8(5) . . ?
C19' N5' Ni1 119.2(5) . . ?
C16' C15' N5' 120.0 . . ?
C16' C15' H15B 120.0 . . ?
N5' C15' H15B 120.0 . . ?
C15' C16' C17' 120.0 . . ?
C15' C16' H16B 120.0 . . ?
C17' C16' H16B 120.0 . . ?
C18' C17' C16' 120.0 . . ?
C18' C17' C20' 115.7(5) . . ?
C16' C17' C20' 124.3(5) . . ?
C17' C18' C19' 120.0 . . ?
C17' C18' H18B 120.0 . . ?
C19' C18' H18B 120.0 . . ?
C18' C19' N5' 120.0 . . ?
C18' C19' H19B 120.0 . . ?
N5' C19' H19B 120.0 . . ?
C21' C20' C17' 121.6(8) . . ?
C21' C20' H20B 119.2 . . ?
C17' C20' H20B 119.2 . . ?
C20' C21' C22' 122.1(7) . . ?
C20' C21' H21B 118.9 . . ?
C22' C21' H21B 118.9 . . ?
C23' C22' N6' 120.0 . . ?
C23' C22' C21' 123.3(7) . . ?
N6' C22' C21' 116.7(7) . . ?
C22' C23' C24' 120.0 . . ?
C22' C23' H23B 120.0 . . ?
C24' C23' H23B 120.0 . . ?
C25' C24' C23' 120.0 . . ?
C25' C24' H24B 120.0 . . ?
C23' C24' H24B 120.0 . . ?
C24' C25' C26' 120.0 . . ?
C24' C25' H25B 120.0 . . ?
C26' C25' H25B 120.0 . . ?
N6' C26' C25' 120.0 . . ?
N6' C26' H26B 120.0 . . ?
C25' C26' H26B 120.0 . . ?
C26' N6' C22' 120.0 . . ?
Ni1 O2 H2A 108.2 . . ?
Ni1 O2 H2B 119.3 . . ?
H2A O2 H2B 116.5 . . ?
O1 C27 H27A 109.5 . . ?
O1 C27 H27B 109.5 . . ?
H27A C27 H27B 109.5 . . ?
O1 C27 H27C 109.5 . . ?
H27A C27 H27C 109.5 . . ?
H27B C27 H27C 109.5 . . ?

loop_
_geom_bond_atom_site_label_1
_geom_bond_atom_site_label_2
_geom_bond_distance
_geom_bond_site_symmetry_2
_geom_bond_publ_flag
Ni1 N2 2.031(3) . ?
Ni1 N1 2.040(3) . ?
Ni1 O1 2.098(2) . ?
Ni1 N5' 2.105(4) . ?
Ni1 O2 2.105(2) . ?
Ni1 N3 2.114(2) . ?
Ni1 N5 2.110(4) . ?
S1 C1 1.627(4) . ?
S2 C2 1.614(4) . ?
O1 C27 1.404(4) . ?
O1 H1 0.9300 . ?
N1 C1 1.149(4) . ?
N2 C2 1.158(4) . ?
N3 C3 1.329(4) . ?
N3 C7 1.344(4) . ?
N4 C14 1.323(4) . ?
N4 C10 1.339(4) . ?
C3 C4 1.377(4) . ?
C3 H3 0.9300 . ?
C4 C5 1.383(5) . ?
C4 H4 0.9300 . ?
C5 C6 1.382(4) . ?
C5 C8 1.462(4) . ?
C6 C7 1.361(4) . ?
C6 H6 0.9300 . ?
C7 H7 0.9300 . ?
C8 C9 1.305(4) . ?
C8 H8 0.9300 . ?
C9 C10 1.472(4) . ?
C9 H9 0.9300 . ?
C10 C11 1.386(5) . ?
C11 C12 1.381(4) . ?
C11 H11 0.9300 . ?
C12 C13 1.361(5) . ?
C12 H12 0.9300 . ?
C13 C14 1.372(5) . ?
C13 H13 0.9300 . ?
C14 H14 0.9300 . ?
N5 C15 1.3900 . ?
N5 C19 1.3900 . ?
C15 C16 1.3900 . ?
C15 H15A 0.9300 . ?
C16 C17 1.3900 . ?
C16 H16A 0.9300 . ?
C17 C18 1.3900 . ?
C17 C20 1.440(5) . ?
C18 C19 1.3900 . ?
C18 H18A 0.9300 . ?
C19 H19A 0.9300 . ?
C20 C21 1.283(8) . ?
C20 H20A 0.9300 . ?
C21 C22 1.438(6) . ?
C21 H21A 0.9300 . ?
C22 C23 1.3900 . ?
C22 N6 1.3900 . ?
C23 C24 1.3900 . ?
C23 H23A 0.9300 . ?
C24 C25 1.3900 . ?
C24 H24A 0.9300 . ?
C25 C26 1.3900 . ?
C25 H25A 0.9300 . ?
C26 N6 1.3900 . ?
C26 H26A 0.9300 . ?
N5' C15' 1.3900 . ?
N5' C19' 1.3900 . ?
C15' C16' 1.3900 . ?
C15' H15B 0.9300 . ?
C16' C17' 1.3900 . ?
C16' H16B 0.9300 . ?
C17' C18' 1.3900 . ?
C17' C20' 1.473(7) . ?
C18' C19' 1.3900 . ?
C18' H18B 0.9300 . ?
C19' H19B 0.9300 . ?
C20' C21' 1.329(8) . ?
C20' H20B 0.9300 . ?
C21' C22' 1.484(6) . ?
C21' H21B 0.9300 . ?
C22' C23' 1.3900 . ?
C22' N6' 1.3900 . ?
C23' C24' 1.3900 . ?
C23' H23B 0.9300 . ?
C24' C25' 1.3900 . ?
C24' H24B 0.9300 . ?
C25' C26' 1.3900 . ?
C25' H25B 0.9300 . ?
C26' N6' 1.3900 . ?
C26' H26B 0.9300 . ?
O2 H2A 0.8452 . ?
O2 H2B 0.8461 . ?
C27 H27A 0.9600 . ?
C27 H27B 0.9600 . ?
C27 H27C 0.9600 . ?

loop_
_geom_torsion_atom_site_label_1
_geom_torsion_atom_site_label_2
_geom_torsion_atom_site_label_3
_geom_torsion_atom_site_label_4
_geom_torsion
_geom_torsion_site_symmetry_1
_geom_torsion_site_symmetry_2
_geom_torsion_site_symmetry_3
_geom_torsion_site_symmetry_4
_geom_torsion_publ_flag
N2 Ni1 O1 C27 -151.7(3) . . . . ?
N1 Ni1 O1 C27 27.5(3) . . . . ?
N5' Ni1 O1 C27 120.3(4) . . . . ?
N3 Ni1 O1 C27 -63.0(3) . . . . ?
N5 Ni1 O1 C27 113.4(4) . . . . ?
O1 Ni1 N1 C1 65.1(9) . . . . ?
N5' Ni1 N1 C1 -24.0(9) . . . . ?
O2 Ni1 N1 C1 -114.6(9) . . . . ?
N3 Ni1 N1 C1 156.5(9) . . . . ?
N5 Ni1 N1 C1 -21.3(9) . . . . ?
O1 Ni1 N2 C2 113.4(15) . . . . ?
N5' Ni1 N2 C2 -157.7(15) . . . . ?
O2 Ni1 N2 C2 -67.0(15) . . . . ?
N3 Ni1 N2 C2 22.0(15) . . . . ?
N5 Ni1 N2 C2 -160.2(15) . . . . ?
N2 Ni1 N3 C3 -124.6(3) . . . . ?
N1 Ni1 N3 C3 54.1(3) . . . . ?
O1 Ni1 N3 C3 146.4(3) . . . . ?
O2 Ni1 N3 C3 -38.3(3) . . . . ?
N2 Ni1 N3 C7 57.5(3) . . . . ?
N1 Ni1 N3 C7 -123.8(3) . . . . ?
O1 Ni1 N3 C7 -31.5(3) . . . . ?
O2 Ni1 N3 C7 143.8(3) . . . . ?
C7 N3 C3 C4 -0.7(5) . . . . ?
Ni1 N3 C3 C4 -178.7(3) . . . . ?
N3 C3 C4 C5 1.3(6) . . . . ?
C3 C4 C5 C6 -0.5(5) . . . . ?
C3 C4 C5 C8 179.0(3) . . . . ?
C4 C5 C6 C7 -0.8(5) . . . . ?
C8 C5 C6 C7 179.7(3) . . . . ?
C3 N3 C7 C6 -0.7(5) . . . . ?
Ni1 N3 C7 C6 177.3(3) . . . . ?
C5 C6 C7 N3 1.5(6) . . . . ?
C6 C5 C8 C9 -166.9(4) . . . . ?
C4 C5 C8 C9 13.7(6) . . . . ?
C5 C8 C9 C10 -177.6(3) . . . . ?
C14 N4 C10 C11 0.7(5) . . . . ?
C14 N4 C10 C9 -177.4(3) . . . . ?
C8 C9 C10 N4 -178.8(3) . . . . ?
C8 C9 C10 C11 3.2(6) . . . . ?
N4 C10 C11 C12 0.6(6) . . . . ?
C9 C10 C11 C12 178.5(3) . . . . ?
C10 C11 C12 C13 -1.4(6) . . . . ?
C11 C12 C13 C14 1.0(6) . . . . ?
C10 N4 C14 C13 -1.1(5) . . . . ?
C12 C13 C14 N4 0.3(6) . . . . ?
N2 Ni1 N5 C15 -142.9(5) . . . . ?
N1 Ni1 N5 C15 38.4(5) . . . . ?
O1 Ni1 N5 C15 -54.2(5) . . . . ?
N5' Ni1 N5 C15 -163(6) . . . . ?
O2 Ni1 N5 C15 130.5(5) . . . . ?
N2 Ni1 N5 C19 37.8(6) . . . . ?
N1 Ni1 N5 C19 -141.0(6) . . . . ?
O1 Ni1 N5 C19 126.5(6) . . . . ?
N5' Ni1 N5 C19 17(5) . . . . ?
O2 Ni1 N5 C19 -48.8(6) . . . . ?
Ni1 N5 C15 C16 -179.3(8) . . . . ?
N5 C15 C16 C17 0.0 . . . . ?
C15 C16 C17 C18 0.0 . . . . ?
C15 C16 C17 C20 173.1(7) . . . . ?
C16 C17 C18 C19 0.0 . . . . ?
C20 C17 C18 C19 -173.3(7) . . . . ?
C17 C18 C19 N5 0.0 . . . . ?
C15 N5 C19 C18 0.0 . . . . ?
Ni1 N5 C19 C18 179.3(8) . . . . ?
C18 C17 C20 C21 -18.1(12) . . . . ?
C16 C17 C20 C21 168.7(8) . . . . ?
C17 C20 C21 C22 177.3(9) . . . . ?
C20 C21 C22 C23 164.0(9) . . . . ?
C20 C21 C22 N6 -17.8(12) . . . . ?
C21 C22 C23 C24 178.0(10) . . . . ?
C21 C22 N6 C26 -178.3(8) . . . . ?
N2 Ni1 N5' C15' -143.6(6) . . . . ?
N1 Ni1 N5' C15' 37.7(6) . . . . ?
O1 Ni1 N5' C15' -54.6(6) . . . . ?
O2 Ni1 N5' C15' 130.0(6) . . . . ?
N2 Ni1 N5' C19' 38.7(5) . . . . ?
N1 Ni1 N5' C19' -140.0(5) . . . . ?
O1 Ni1 N5' C19' 127.7(5) . . . . ?
O2 Ni1 N5' C19' -47.6(5) . . . . ?
Ni1 N5' C15' C16' -177.7(8) . . . . ?
C15' C16' C17' C20' -178.3(8) . . . . ?
C16' C17' C18' C19' 0.0 . . . . ?
C20' C17' C18' C19' 178.4(7) . . . . ?
Ni1 N5' C19' C18' 177.7(8) . . . . ?
C18' C17' C20' C21' 158.4(8) . . . . ?
C16' C17' C20' C21' -23.3(11) . . . . ?
C17' C20' C21' C22' -171.1(8) . . . . ?
C20' C21' C22' C23' -20.9(12) . . . . ?
C20' C21' C22' N6' 155.9(8) . . . . ?
N6' C22' C23' C24' 0.0 . . . . ?
C21' C22' C23' C24' 176.7(10) . . . . ?
C21' C22' N6' C26' -176.9(9) . . . . ?
